data_4501253
loop_
_publ_author_name
'Seidel, Christiane'
'Ahlers, Ruth'
'Ruschewitz, Uwe'

_publ_section_title
;
 Coordination Polymers with Tetrafluoroterephthalate as Bridging Ligand
;
_journal_issue 11
_journal_name_full 'Crystal Growth &amp; Design'
_journal_page_first 5053
_journal_paper_doi 10.1021/cg200974h
_journal_volume 11
_journal_year 2011
_chemical_formula_moiety 'C8 H8 F4 O8 Zn'
_chemical_formula_sum 'C8 H8 F4 O8 Zn'
_chemical_formula_weight 373.51
_chemical_name_systematic
; 
 ? 
;
_space_group_IT_number 2
_symmetry_cell_setting triclinic
_symmetry_space_group_name_Hall '-P 1'
_symmetry_space_group_name_H-M 'P -1'
_atom_sites_solution_hydrogens geom
_atom_sites_solution_primary direct
_atom_sites_solution_secondary difmap
_audit_creation_method SHELXL-97
_cell_angle_alpha 73.02(2)
_cell_angle_beta 88.35(2)
_cell_angle_gamma 76.35(2)
_cell_formula_units_Z 1
_cell_length_a 5.1941(10)
_cell_length_b 6.4197(13)
_cell_length_c 9.3841(18)
_cell_measurement_reflns_used 1290
_cell_measurement_temperature 293(2)
_cell_measurement_theta_max 56.3
_cell_measurement_theta_min 3.8
_cell_volume 290.54(11)
_computing_molecular_graphics 'DIAMOND Brandenburg, 2001)'
_computing_structure_refinement 'SHELXL-97 (Sheldrick, 1997)'
_computing_structure_solution 'SIR92 (Altomare, 1993)'
_diffrn_ambient_temperature 293(2)
_diffrn_measured_fraction_theta_full 0.910
_diffrn_measured_fraction_theta_max 0.910
_diffrn_measurement_device_type 'Stoe IPDS I'
_diffrn_measurement_method '\f scans'
_diffrn_radiation_monochromator graphite
_diffrn_radiation_source 'fine-focus sealed tube'
_diffrn_radiation_type MoK\a
_diffrn_radiation_wavelength 0.71073
_diffrn_reflns_av_R_equivalents 0.0686
_diffrn_reflns_av_sigmaI/netI 0.0621
_diffrn_reflns_limit_h_max 6
_diffrn_reflns_limit_h_min -6
_diffrn_reflns_limit_k_max 8
_diffrn_reflns_limit_k_min -8
_diffrn_reflns_limit_l_max 12
_diffrn_reflns_limit_l_min -12
_diffrn_reflns_number 3489
_diffrn_reflns_theta_full 28.06
_diffrn_reflns_theta_max 28.06
_diffrn_reflns_theta_min 3.42
_diffrn_standards_decay_% none
_diffrn_standards_interval_time 0
_diffrn_standards_number 0
_exptl_absorpt_coefficient_mu 2.211
_exptl_absorpt_correction_T_max 0.7638
_exptl_absorpt_correction_T_min 0.6325
_exptl_absorpt_correction_type numerical
_exptl_absorpt_process_details
; 
(X-RED; Stoe & Cie, 2001; the crystal shape was optimized by 
X-SHAPE; Stoe & Cie, 1999) 
;
_exptl_crystal_colour colourless
_exptl_crystal_density_diffrn 2.135
_exptl_crystal_density_method 'not measured'
_exptl_crystal_description needles
_exptl_crystal_F_000 186
_exptl_crystal_size_max 0.62
_exptl_crystal_size_mid 0.22
_exptl_crystal_size_min 0.12
_refine_diff_density_max 0.770
_refine_diff_density_min -0.630
_refine_diff_density_rms 0.101
_refine_ls_extinction_coef 0.052(8)
_refine_ls_extinction_expression Fc^*^=kFc[1+0.001xFc^2^\l^3^/sin(2\q)]^-1/4^
_refine_ls_extinction_method SHELXL
_refine_ls_goodness_of_fit_ref 1.045
_refine_ls_hydrogen_treatment mixed
_refine_ls_matrix_type full
_refine_ls_number_parameters 114
_refine_ls_number_reflns 1290
_refine_ls_number_restraints 4
_refine_ls_restrained_S_all 1.049
_refine_ls_R_factor_all 0.0428
_refine_ls_R_factor_gt 0.0339
_refine_ls_shift/su_max 0.000
_refine_ls_shift/su_mean 0.000
_refine_ls_structure_factor_coef Fsqd
_refine_ls_weighting_details 'calc w=1/[\s^2^(Fo^2^)+(0.0346P)^2^+0.0000P] where P=(Fo^2^+2Fc^2^)/3'
_refine_ls_weighting_scheme calc
_refine_ls_wR_factor_gt 0.0756
_refine_ls_wR_factor_ref 0.0783
_reflns_number_gt 1096
_reflns_number_total 1290
_reflns_threshold_expression >2sigma(I)
_cod_data_source_file cg200974h_si_004.cif
_cod_data_source_block cs226
_cod_original_cell_volume 290.55(10)
_cod_database_code 4501253

loop_
_symmetry_equiv_pos_as_xyz
'x, y, z'
'-x, -y, -z'

loop_
_atom_site_label
_atom_site_type_symbol
_atom_site_fract_x
_atom_site_fract_y
_atom_site_fract_z
_atom_site_U_iso_or_equiv
_atom_site_adp_type
_atom_site_occupancy
_atom_site_symmetry_multiplicity
_atom_site_calc_flag
_atom_site_refinement_flags
Zn1 Zn 0.0000 0.0000 0.0000 0.0181(2) Uani 1 2 d S
F3 F 0.4537(4) 0.7167(3) -0.2892(2) 0.0306(5) Uani 1 1 d .
F4 F 0.7466(4) 0.8351(3) -0.5209(2) 0.0330(5) Uani 1 1 d .
O1A O 0.2262(4) 0.1593(3) -0.1727(2) 0.0218(5) Uani 1 1 d .
O1B O 0.0220(5) 0.5189(3) -0.2058(3) 0.0337(6) Uani 1 1 d .
O2 O 0.2729(5) -0.3005(3) 0.0138(3) 0.0253(5) Uani 1 1 d D
O3 O -0.2268(5) -0.0415(4) -0.1662(3) 0.0329(6) Uani 1 1 d D
C1 C 0.1841(6) 0.3653(5) -0.2404(3) 0.0199(6) Uani 1 1 d .
C2 C 0.3476(6) 0.4340(4) -0.3745(3) 0.0192(6) Uani 1 1 d .
C3 C 0.4709(6) 0.6077(5) -0.3930(3) 0.0211(6) Uani 1 1 d .
C4 C 0.6231(6) 0.6713(4) -0.5136(3) 0.0204(6) Uani 1 1 d .
H2A H 0.296(12) -0.314(10) -0.073(5) 0.082(18) Uiso 1 1 d D
H2B H 0.184(8) -0.392(7) 0.075(5) 0.045(11) Uiso 1 1 d D
H3A H -0.164(10) -0.132(8) -0.225(5) 0.072(15) Uiso 1 1 d D
H3B H -0.391(8) -0.011(7) -0.169(5) 0.043(12) Uiso 1 1 d D

loop_
_atom_site_aniso_label
_atom_site_aniso_U_11
_atom_site_aniso_U_22
_atom_site_aniso_U_33
_atom_site_aniso_U_23
_atom_site_aniso_U_13
_atom_site_aniso_U_12
Zn1 0.0195(3) 0.0145(3) 0.0205(3) -0.00548(19) 0.0056(2) -0.00486(18)
F3 0.0456(13) 0.0317(9) 0.0248(9) -0.0178(8) 0.0134(9) -0.0185(9)
F4 0.0475(13) 0.0313(9) 0.0318(11) -0.0145(8) 0.0156(10) -0.0271(9)
O1A 0.0253(12) 0.0170(9) 0.0217(11) -0.0034(8) 0.0108(10) -0.0066(8)
O1B 0.0375(14) 0.0201(10) 0.0397(14) -0.0078(10) 0.0218(12) -0.0031(9)
O2 0.0256(12) 0.0197(10) 0.0277(12) -0.0064(9) 0.0102(10) -0.0015(8)
O3 0.0265(14) 0.0386(13) 0.0408(14) -0.0248(11) -0.0026(12) -0.0045(11)
C1 0.0235(16) 0.0204(13) 0.0182(13) -0.0071(11) 0.0048(13) -0.0081(11)
C2 0.0222(15) 0.0177(12) 0.0169(13) -0.0049(11) 0.0063(12) -0.0042(11)
C3 0.0279(16) 0.0194(13) 0.0180(14) -0.0090(11) 0.0040(13) -0.0053(11)
C4 0.0270(16) 0.0160(12) 0.0208(14) -0.0046(11) 0.0051(13) -0.0116(11)

loop_
_atom_type_symbol
_atom_type_description
_atom_type_scat_dispersion_real
_atom_type_scat_dispersion_imag
_atom_type_scat_source
C C 0.0033 0.0016 'International Tables Vol C Tables 4.2.6.8 and 6.1.1.4'
O O 0.0106 0.0060 'International Tables Vol C Tables 4.2.6.8 and 6.1.1.4'
F F 0.0171 0.0103 'International Tables Vol C Tables 4.2.6.8 and 6.1.1.4'
Zn Zn 0.2839 1.4301 'International Tables Vol C Tables 4.2.6.8 and 6.1.1.4'
H H 0.0000 0.0000 'International Tables Vol C Tables 4.2.6.8 and 6.1.1.4'

loop_
_geom_angle_atom_site_label_1
_geom_angle_atom_site_label_2
_geom_angle_atom_site_label_3
_geom_angle
_geom_angle_site_symmetry_1
_geom_angle_site_symmetry_3
O2 Zn1 O2 180.0 . 2
O2 Zn1 O3 91.44(9) . .
O2 Zn1 O3 88.56(9) 2 .
O2 Zn1 O3 88.56(9) . 2
O2 Zn1 O3 91.44(9) 2 2
O3 Zn1 O3 180.00(9) . 2
O2 Zn1 O1A 92.33(8) . 2
O2 Zn1 O1A 87.67(8) 2 2
O3 Zn1 O1A 92.24(10) . 2
O3 Zn1 O1A 87.76(10) 2 2
O2 Zn1 O1A 87.67(8) . .
O2 Zn1 O1A 92.33(8) 2 .
O3 Zn1 O1A 87.76(10) . .
O3 Zn1 O1A 92.24(10) 2 .
O1A Zn1 O1A 180.0 2 .
C1 O1A Zn1 126.98(18) . .
Zn1 O2 H2A 109(4) . .
Zn1 O2 H2B 98(3) . .
H2A O2 H2B 117(5) . .
Zn1 O3 H3A 125(3) . .
Zn1 O3 H3B 123(3) . .
H3A O3 H3B 110(4) . .
O1B C1 O1A 126.0(3) . .
O1B C1 C2 117.0(3) . .
O1A C1 C2 117.0(2) . .
C3 C2 C4 116.7(3) . 2_664
C3 C2 C1 121.3(2) . .
C4 C2 C1 121.9(3) 2_664 .
F3 C3 C2 120.3(2) . .
F3 C3 C4 117.5(3) . .
C2 C3 C4 122.2(2) . .
F4 C4 C3 118.9(2) . .
F4 C4 C2 120.1(3) . 2_664
C3 C4 C2 121.0(3) . 2_664

loop_
_geom_bond_atom_site_label_1
_geom_bond_atom_site_label_2
_geom_bond_distance
_geom_bond_site_symmetry_2
Zn1 O2 2.079(2) .
Zn1 O2 2.079(2) 2
Zn1 O3 2.095(2) .
Zn1 O3 2.095(2) 2
Zn1 O1A 2.1312(19) 2
Zn1 O1A 2.1312(19) .
F3 C3 1.345(3) .
F4 C4 1.340(3) .
O1A C1 1.258(4) .
O1B C1 1.251(3) .
O2 H2A 0.85(4) .
O2 H2B 0.90(4) .
O3 H3A 0.916(19) .
O3 H3B 0.83(4) .
C1 C2 1.514(4) .
C2 C3 1.379(4) .
C2 C4 1.392(4) 2_664
C3 C4 1.379(4) .
C4 C2 1.392(4) 2_664

loop_
_geom_hbond_atom_site_label_D
_geom_hbond_atom_site_label_H
_geom_hbond_atom_site_label_A
_geom_hbond_distance_DH
_geom_hbond_distance_HA
_geom_hbond_distance_DA
_geom_hbond_angle_DHA
_geom_hbond_site_symmetry_A
O2 H2A F3 0.85(4) 2.14(4) 2.948(3) 160(5) 1_545
O2 H2A O1B 0.85(4) 2.51(5) 3.090(4) 126(5) 1_545
O3 H3A O1B 0.916(19) 2.18(4) 2.939(3) 140(5) 1_545
O3 H3B F3 0.83(4) 2.62(4) 2.978(3) 108(3) 1_445
O3 H3B O1A 0.83(4) 2.02(4) 2.823(3) 161(4) 1_455
O3 H3B F3 0.83(4) 2.62(4) 2.978(3) 108(3) 1_445
